data_4339030
loop_
_publ_author_name
'Xie, Jingli'
'Ma, Michelle T.'
'Abrahams, Brendan F.'
'Wedd, Anthony G.'

_publ_section_title
;
 A pillared discrete bilayer formed from guanidinium and
 ferrocenedisulfonate ions: synthesis, crystal structure, and initial
 electrochemical properties.
;
_journal_issue 22
_journal_name_full 'Inorganic chemistry'
_journal_page_first 9027
_journal_page_last 9029
_journal_paper_doi 10.1021/ic7011974
_journal_volume 46
_journal_year 2007
_chemical_formula_sum 'C12 H20 Fe N6 O6 S2'
_chemical_formula_weight 464.31
_chemical_name_systematic
; 
 ? 
;
_space_group_IT_number 2
_symmetry_cell_setting triclinic
_symmetry_space_group_name_Hall '-P 1'
_symmetry_space_group_name_H-M 'P -1'
_atom_sites_solution_hydrogens geom
_atom_sites_solution_primary direct
_atom_sites_solution_secondary difmap
_audit_creation_method SHELXL-97
_cell_angle_alpha 98.283(10)
_cell_angle_beta 100.122(9)
_cell_angle_gamma 118.767(7)
_cell_formula_units_Z 1
_cell_length_a 7.269(4)
_cell_length_b 7.307(4)
_cell_length_c 11.469(5)
_cell_measurement_temperature 130(2)
_cell_measurement_theta_max 12
_cell_measurement_theta_min 6
_cell_volume 506.9(5)
_computing_cell_refinement 'SMART (Siemens, 1996)'
_computing_data_collection 'SMART (Siemens, 1996)'
_computing_data_reduction SAINT
_computing_molecular_graphics SHELXTL
_computing_publication_material
;
SHELXTL, PARST (Nardelli, 1995) and PLATON (Spek, 1990)
;
_computing_structure_refinement 'SHELXL-97 (Sheldrick, 1997)'
_computing_structure_solution 'SHELXS-97 (Sheldrick, 1990)'
_diffrn_ambient_temperature 130(2)
_diffrn_measured_fraction_theta_full 0.692
_diffrn_measured_fraction_theta_max 0.692
_diffrn_measurement_device_type 'CCD area detector'
_diffrn_measurement_method '\w scans'
_diffrn_radiation_monochromator graphite
_diffrn_radiation_source 'fine-focus sealed tube'
_diffrn_radiation_type MoK\a
_diffrn_radiation_wavelength 0.71073
_diffrn_reflns_av_R_equivalents 0.1176
_diffrn_reflns_av_sigmaI/netI 0.3517
_diffrn_reflns_limit_h_max 8
_diffrn_reflns_limit_h_min -8
_diffrn_reflns_limit_k_max 8
_diffrn_reflns_limit_k_min -6
_diffrn_reflns_limit_l_max 13
_diffrn_reflns_limit_l_min -11
_diffrn_reflns_number 1483
_diffrn_reflns_theta_full 24.99
_diffrn_reflns_theta_max 24.99
_diffrn_reflns_theta_min 1.87
_exptl_absorpt_coefficient_mu 0.990
_exptl_absorpt_correction_T_max 0.948
_exptl_absorpt_correction_T_min 0.841
_exptl_absorpt_correction_type empirical
_exptl_absorpt_process_details 'SADABS (Sheldrick, 1996)'
_exptl_crystal_colour yellow
_exptl_crystal_density_diffrn 1.521
_exptl_crystal_density_method 'not measured'
_exptl_crystal_description needle
_exptl_crystal_F_000 240
_exptl_crystal_size_max 0.25
_exptl_crystal_size_mid 0.15
_exptl_crystal_size_min 0.05
_refine_diff_density_max 0.601
_refine_diff_density_min -0.500
_refine_diff_density_rms 0.154
_refine_ls_extinction_coef 0.000(18)
_refine_ls_extinction_expression Fc^*^=kFc[1+0.001xFc^2^\l^3^/sin(2\q)]^-1/4^
_refine_ls_extinction_method SHELXL
_refine_ls_goodness_of_fit_ref 1.013
_refine_ls_hydrogen_treatment mixed
_refine_ls_matrix_type full
_refine_ls_number_parameters 125
_refine_ls_number_reflns 1238
_refine_ls_number_restraints 7
_refine_ls_restrained_S_all 1.011
_refine_ls_R_factor_all 0.3909
_refine_ls_R_factor_gt 0.2832
_refine_ls_shift/su_max 1.019
_refine_ls_shift/su_mean 0.011
_refine_ls_structure_factor_coef Fsqd
_refine_ls_weighting_details 'calc w=1/[\s^2^(Fo^2^)+(0.3500P)^2^+0.0000P] where P=(Fo^2^+2Fc^2^)/3'
_refine_ls_weighting_scheme calc
_refine_ls_wR_factor_gt 0.5609
_refine_ls_wR_factor_ref 0.6197
_reflns_number_gt 367
_reflns_number_total 1238
_reflns_threshold_expression >2sigma(I)
_cod_data_source_file ic7011974-file002.cif
_cod_data_source_block jl81221m
_cod_depositor_comments
;
The following automatic conversions were performed:

'_symmetry_cell_setting' value 'Triclinic' changed to 'triclinic'
according to
/usr/data/users/saulius/automatic-downloads/retrospective/ACS/lib/dictionaries/cif_core.dic
dictionary named 'cif_core.dic' version 2.4.2 from 2011-04-26.

Automatic conversion script
Id: cif_fix_values 2281 2013-09-26 08:29:07Z andrius 
;
_cod_original_cell_volume 506.9(4)
_cod_original_sg_symbol_H-M P-1
_cod_database_code 4339030

loop_
_symmetry_equiv_pos_as_xyz
'x, y, z'
'-x, -y, -z'

loop_
_atom_site_label
_atom_site_type_symbol
_atom_site_fract_x
_atom_site_fract_y
_atom_site_fract_z
_atom_site_U_iso_or_equiv
_atom_site_adp_type
_atom_site_occupancy
_atom_site_symmetry_multiplicity
_atom_site_calc_flag
_atom_site_refinement_flags
Fe1 Fe 0.0000 0.0000 0.0000 0.106(2) Uani 1 2 d S
S1 S 0.2044(5) 0.3032(5) 0.2964(5) 0.0675(16) Uani 1 1 d .
O1 O 0.3302(13) 0.5389(12) 0.3557(11) 0.046(3) Uani 1 1 d .
O2 O -0.0079(14) 0.2022(15) 0.3191(16) 0.090(5) Uani 1 1 d .
O3 O 0.3294(14) 0.2062(16) 0.3177(19) 0.110(7) Uani 1 1 d .
N1 N 0.8008(16) 0.7842(16) 0.3790(17) 0.066(5) Uani 1 1 d .
H1A H 0.6587 0.7160 0.3688 0.079 Uiso 1 1 calc R
H1B H 0.8752 0.9250 0.3884 0.079 Uiso 1 1 calc R
N2 N 0.8035(19) 0.4737(19) 0.3673(18) 0.078(6) Uani 1 1 d .
H2A H 0.8677 0.3992 0.3568 0.093 Uiso 1 1 calc R
H2B H 0.6660 0.4075 0.3684 0.093 Uiso 1 1 calc R
N3 N 1.1151(17) 0.7790(19) 0.3793(16) 0.072(5) Uani 1 1 d .
H3A H 1.1840 0.7092 0.3691 0.086 Uiso 1 1 calc R
H3B H 1.1838 0.9199 0.3889 0.086 Uiso 1 1 calc R
C1 C 0.1415(16) 0.2751(17) 0.1345(12) 0.106(5) Uani 1 1 d D
C2 C 0.286(2) 0.2757(18) 0.0672(12) 0.109(8) Uani 1 1 d D
H2 H 0.4354 0.2993 0.0972 0.131 Uiso 1 1 calc R
C3 C 0.175(2) 0.2573(19) -0.0503(12) 0.109(9) Uani 1 1 d D
H3 H 0.2296 0.2618 -0.1246 0.131 Uiso 1 1 calc R
C4 C -0.016(2) 0.2561(14) -0.0419(11) 0.158(11) Uani 1 1 d D
H4 H -0.1261 0.2372 -0.1157 0.189 Uiso 1 1 calc R
C5 C -0.054(2) 0.254(3) 0.0730(13) 0.235(19) Uani 1 1 d D
H5 H -0.1774 0.2495 0.1028 0.281 Uiso 1 1 calc R
C6 C 0.906(2) 0.671(2) 0.380(3) 0.111(9) Uani 1 1 d .

loop_
_atom_site_aniso_label
_atom_site_aniso_U_11
_atom_site_aniso_U_22
_atom_site_aniso_U_33
_atom_site_aniso_U_23
_atom_site_aniso_U_13
_atom_site_aniso_U_12
Fe1 0.117(4) 0.0168(13) 0.143(4) 0.0002(19) 0.045(3) 0.0081(19)
S1 0.0157(11) 0.0149(12) 0.161(4) -0.0052(18) 0.0270(19) 0.0068(10)
O1 0.023(3) 0.016(3) 0.095(8) -0.007(4) 0.011(4) 0.015(3)
O2 0.011(3) 0.028(4) 0.214(14) -0.014(6) 0.039(6) 0.007(3)
O3 0.017(3) 0.028(4) 0.26(2) -0.015(7) 0.019(7) 0.018(3)
N1 0.021(4) 0.020(4) 0.162(13) 0.013(6) 0.026(6) 0.019(3)
N2 0.025(4) 0.032(5) 0.186(16) 0.030(7) 0.025(7) 0.024(4)
N3 0.025(4) 0.032(5) 0.158(12) -0.001(6) 0.054(6) 0.012(4)
C1 0.066(8) 0.091(6) 0.088(8) -0.117(6) -0.053(7) 0.049(6)
C2 0.126(14) 0.013(6) 0.126(14) -0.024(8) 0.088(12) -0.016(8)
C3 0.175(19) 0.027(7) 0.049(9) -0.033(6) 0.065(11) -0.003(10)
C4 0.33(2) 0.055(3) 0.140(7) 0.114(4) 0.074(11) 0.118(8)
C5 0.48(4) 0.029(8) 0.140(15) 0.042(9) 0.21(2) 0.044(16)
C6 0.007(5) 0.036(6) 0.23(2) -0.069(10) 0.002(10) 0.002(5)

loop_
_atom_type_symbol
_atom_type_description
_atom_type_scat_dispersion_real
_atom_type_scat_dispersion_imag
_atom_type_scat_source
C C 0.0033 0.0016 'International Tables Vol C Tables 4.2.6.8 and 6.1.1.4'
H H 0.0000 0.0000 'International Tables Vol C Tables 4.2.6.8 and 6.1.1.4'
N N 0.0061 0.0033 'International Tables Vol C Tables 4.2.6.8 and 6.1.1.4'
O O 0.0106 0.0060 'International Tables Vol C Tables 4.2.6.8 and 6.1.1.4'
S S 0.1246 0.1234 'International Tables Vol C Tables 4.2.6.8 and 6.1.1.4'
Fe Fe 0.3463 0.8444 'International Tables Vol C Tables 4.2.6.8 and 6.1.1.4'

loop_
_geom_angle_atom_site_label_1
_geom_angle_atom_site_label_2
_geom_angle_atom_site_label_3
_geom_angle
_geom_angle_site_symmetry_1
_geom_angle_site_symmetry_3
C3 Fe1 C3 180.0(9) 2 .
C3 Fe1 C2 41.7(4) 2 2
C3 Fe1 C2 138.3(4) . 2
C3 Fe1 C2 138.3(4) 2 .
C3 Fe1 C2 41.7(4) . .
C2 Fe1 C2 180.0(10) 2 .
C3 Fe1 C1 113.4(5) 2 .
C3 Fe1 C1 66.6(5) . .
C2 Fe1 C1 138.7(4) 2 .
C2 Fe1 C1 41.3(4) . .
C3 Fe1 C1 66.6(5) 2 2
C3 Fe1 C1 113.4(5) . 2
C2 Fe1 C1 41.3(4) 2 2
C2 Fe1 C1 138.7(4) . 2
C1 Fe1 C1 180.0(8) . 2
C3 Fe1 C4 41.0(5) 2 2
C3 Fe1 C4 139.0(5) . 2
C2 Fe1 C4 67.9(6) 2 2
C2 Fe1 C4 112.1(6) . 2
C1 Fe1 C4 117.9(5) . 2
C1 Fe1 C4 62.1(5) 2 2
C3 Fe1 C4 139.0(5) 2 .
C3 Fe1 C4 41.0(5) . .
C2 Fe1 C4 112.1(6) 2 .
C2 Fe1 C4 67.9(6) . .
C1 Fe1 C4 62.1(5) . .
C1 Fe1 C4 117.9(5) 2 .
C4 Fe1 C4 180.0(11) 2 .
C3 Fe1 C5 110.0(6) 2 .
C3 Fe1 C5 70.0(6) . .
C2 Fe1 C5 108.9(6) 2 .
C2 Fe1 C5 71.1(6) . .
C1 Fe1 C5 38.9(4) . .
C1 Fe1 C5 141.1(4) 2 .
C4 Fe1 C5 141.4(5) 2 .
C4 Fe1 C5 38.6(5) . .
C3 Fe1 C5 70.0(6) 2 2
C3 Fe1 C5 110.0(6) . 2
C2 Fe1 C5 71.1(6) 2 2
C2 Fe1 C5 108.9(6) . 2
C1 Fe1 C5 141.1(4) . 2
C1 Fe1 C5 38.9(4) 2 2
C4 Fe1 C5 38.6(5) 2 2
C4 Fe1 C5 141.4(5) . 2
C5 Fe1 C5 180.0(9) . 2
O3 S1 O2 117.6(9) . .
O3 S1 O1 112.7(6) . .
O2 S1 O1 110.5(6) . .
O3 S1 C1 105.1(10) . .
O2 S1 C1 103.7(8) . .
O1 S1 C1 106.0(7) . .
C6 N1 H1A 120.0 . .
C6 N1 H1B 120.0 . .
H1A N1 H1B 120.0 . .
C6 N2 H2A 120.0 . .
C6 N2 H2B 120.0 . .
H2A N2 H2B 120.0 . .
C6 N3 H3A 120.0 . .
C6 N3 H3B 120.0 . .
H3A N3 H3B 120.0 . .
C5 C1 C2 118.9(14) . .
C5 C1 S1 119.6(10) . .
C2 C1 S1 121.5(10) . .
C5 C1 Fe1 76.6(8) . .
C2 C1 Fe1 68.4(6) . .
S1 C1 Fe1 126.9(8) . .
C3 C2 C1 101.3(13) . .
C3 C2 Fe1 67.4(7) . .
C1 C2 Fe1 70.4(6) . .
C3 C2 H2 129.2 . .
C1 C2 H2 129.2 . .
Fe1 C2 H2 129.2 . .
C2 C3 C4 107.4(12) . .
C2 C3 Fe1 70.9(7) . .
C4 C3 Fe1 73.7(7) . .
C2 C3 H3 126.1 . .
C4 C3 H3 126.1 . .
Fe1 C3 H3 126.1 . .
C3 C4 C5 115.2(13) . .
C3 C4 Fe1 65.3(7) . .
C5 C4 Fe1 75.3(9) . .
C3 C4 H4 122.1 . .
C5 C4 H4 122.1 . .
Fe1 C4 H4 122.1 . .
C1 C5 C4 96.9(14) . .
C1 C5 Fe1 64.5(8) . .
C4 C5 Fe1 66.1(8) . .
C1 C5 H5 131.5 . .
C4 C5 H5 131.5 . .
Fe1 C5 H5 131.5 . .
N2 C6 N3 122.3(16) . .
N2 C6 N1 120.5(13) . .
N3 C6 N1 116.6(16) . .

loop_
_geom_bond_atom_site_label_1
_geom_bond_atom_site_label_2
_geom_bond_distance
_geom_bond_site_symmetry_2
Fe1 C3 1.937(14) 2
Fe1 C3 1.937(14) .
Fe1 C2 1.983(11) 2
Fe1 C2 1.983(11) .
Fe1 C1 2.009(9) .
Fe1 C1 2.009(9) 2
Fe1 C4 2.047(11) 2
Fe1 C4 2.047(11) .
Fe1 C5 2.165(19) .
Fe1 C5 2.165(19) 2
S1 O3 1.407(13) .
S1 O2 1.447(11) .
S1 O1 1.481(8) .
S1 C1 1.789(16) .
N1 C6 1.37(2) .
N1 H1A 0.8800 .
N1 H1B 0.8800 .
N2 C6 1.23(2) .
N2 H2A 0.8800 .
N2 H2B 0.8800 .
N3 C6 1.334(18) .
N3 H3A 0.8800 .
N3 H3B 0.8800 .
C1 C5 1.398(17) .
C1 C2 1.407(15) .
C2 C3 1.395(15) .
C2 H2 1.0000 .
C3 C4 1.400(16) .
C3 H3 1.0000 .
C4 C5 1.395(16) .
C4 H4 1.0000 .
C5 H5 1.0000 .
